data_2231062
loop_
_publ_author_name
'Han, Jie'
'Zhang, Jun'
'Yang, Qi'
'Zhao, Ming-gao'
'Fan, Guang'

_publ_section_title
;
 2-Chloromethyl-1-methyl-1,3-benzimidazole
;
_journal_coeditor_code DN2705
_journal_issue 8
_journal_name_full 'Acta Crystallographica Section E'
_journal_page_first o2104
_journal_paper_doi 10.1107/S1600536811028376
_journal_volume 67
_journal_year 2011
_chemical_formula_iupac 'C9 H9 Cl N2'
_chemical_formula_moiety 'C9 H9 Cl N2'
_chemical_formula_sum 'C9 H9 Cl N2'
_chemical_formula_weight 180.63
_chemical_name_systematic
;
2-Chloromethyl-1-methyl-1,3-benzimidazole
;
_space_group_IT_number 2
_symmetry_cell_setting triclinic
_symmetry_space_group_name_Hall '-P 1'
_symmetry_space_group_name_H-M 'P -1'
_atom_sites_solution_hydrogens geom
_atom_sites_solution_primary direct
_atom_sites_solution_secondary difmap
_audit_creation_method SHELXL-97
_cell_angle_alpha 84.566(3)
_cell_angle_beta 79.682(4)
_cell_angle_gamma 68.134(4)
_cell_formula_units_Z 2
_cell_length_a 6.607(2)
_cell_length_b 8.168(2)
_cell_length_c 8.925(3)
_cell_measurement_reflns_used 2191
_cell_measurement_temperature 296(2)
_cell_measurement_theta_max 25.10
_cell_measurement_theta_min 2.32
_cell_volume 439.6(2)
_computing_cell_refinement 'SAINT (Bruker, 2002)'
_computing_data_collection 'SMART (Bruker, 2002)'
_computing_data_reduction 'SAINT (Bruker, 2002)'
_computing_molecular_graphics 'ORTEPIII (Burnett & Johnson, 1996) and ORTEP-3 for Windows (Farrugia, 1997)'
_computing_publication_material 'SHELXL97 (Sheldrick, 2008)'
_computing_structure_refinement 'SHELXL97 (Sheldrick, 2008)'
_computing_structure_solution 'SHELXS97 (Sheldrick, 2008)'
_diffrn_ambient_temperature 296(2)
_diffrn_measured_fraction_theta_full 0.976
_diffrn_measured_fraction_theta_max 0.976
_diffrn_measurement_device_type 'Bruker SMART APEX CCD'
_diffrn_measurement_method '\f and \w'
_diffrn_radiation_monochromator graphite
_diffrn_radiation_source 'fine-focus sealed tube'
_diffrn_radiation_type MoK\a
_diffrn_radiation_wavelength 0.71073
_diffrn_reflns_av_R_equivalents 0.0177
_diffrn_reflns_av_sigmaI/netI 0.0279
_diffrn_reflns_limit_h_max 5
_diffrn_reflns_limit_h_min -7
_diffrn_reflns_limit_k_max 9
_diffrn_reflns_limit_k_min -9
_diffrn_reflns_limit_l_max 10
_diffrn_reflns_limit_l_min -10
_diffrn_reflns_number 2191
_diffrn_reflns_theta_full 25.10
_diffrn_reflns_theta_max 25.10
_diffrn_reflns_theta_min 2.32
_exptl_absorpt_coefficient_mu 0.376
_exptl_absorpt_correction_T_max 0.9368
_exptl_absorpt_correction_T_min 0.8740
_exptl_absorpt_correction_type multi-scan
_exptl_absorpt_process_details '(SADABS; Bruker, 2002)'
_exptl_crystal_colour white
_exptl_crystal_density_diffrn 1.365
_exptl_crystal_density_method 'not measured'
_exptl_crystal_description block
_exptl_crystal_F_000 188
_exptl_crystal_size_max 0.37
_exptl_crystal_size_mid 0.29
_exptl_crystal_size_min 0.18
_refine_diff_density_max 0.195
_refine_diff_density_min -0.319
_refine_ls_extinction_method none
_refine_ls_goodness_of_fit_ref 1.057
_refine_ls_hydrogen_treatment constr
_refine_ls_matrix_type full
_refine_ls_number_parameters 109
_refine_ls_number_reflns 1523
_refine_ls_number_restraints 0
_refine_ls_restrained_S_all 1.057
_refine_ls_R_factor_all 0.0470
_refine_ls_R_factor_gt 0.0423
_refine_ls_shift/su_max 0.000
_refine_ls_shift/su_mean 0.000
_refine_ls_structure_factor_coef Fsqd
_refine_ls_weighting_details 'calc w=1/[\s^2^(Fo^2^)+(0.0552P)^2^+0.1656P] where P=(Fo^2^+2Fc^2^)/3'
_refine_ls_weighting_scheme calc
_refine_ls_wR_factor_gt 0.1181
_refine_ls_wR_factor_ref 0.1220
_reflns_number_gt 1361
_reflns_number_total 1523
_reflns_threshold_expression I>2\s(I)
_cod_data_source_file dn2705.cif
_cod_data_source_block I
_cod_database_code 2231062
_cod_database_fobs_code 2231062

loop_
_symmetry_equiv_pos_as_xyz
'x, y, z'
'-x, -y, -z'

loop_
_atom_site_type_symbol
_atom_site_label
_atom_site_fract_x
_atom_site_fract_y
_atom_site_fract_z
_atom_site_U_iso_or_equiv
_atom_site_adp_type
_atom_site_calc_flag
_atom_site_refinement_flags
_atom_site_occupancy
_atom_site_symmetry_multiplicity
C C1 0.2259(4) 0.4372(3) 0.6995(2) 0.0610(6) Uani d . 1 1
H H1A 0.3424 0.4781 0.7109 0.073 Uiso calc R 1 1
H H1B 0.0985 0.5393 0.6790 0.073 Uiso calc R 1 1
C C2 0.1665(3) 0.3458(2) 0.8432(2) 0.0498(5) Uani d . 1 1
C C3 -0.2214(4) 0.3954(3) 0.8004(3) 0.0666(6) Uani d . 1 1
H H3A -0.3405 0.3638 0.8563 0.100 Uiso calc PR 0.50 1
H H3B -0.1788 0.3444 0.7017 0.100 Uiso calc PR 0.50 1
H H3C -0.2683 0.5215 0.7888 0.100 Uiso calc PR 0.50 1
H H3D -0.1846 0.4560 0.7082 0.100 Uiso calc PR 0.50 1
H H3E -0.3463 0.4754 0.8628 0.100 Uiso calc PR 0.50 1
H H3F -0.2568 0.2983 0.7757 0.100 Uiso calc PR 0.50 1
C C4 -0.0294(3) 0.2393(2) 1.0212(2) 0.0488(5) Uani d . 1 1
C C5 -0.1859(4) 0.1843(3) 1.1144(3) 0.0600(6) Uani d . 1 1
H H5 -0.3242 0.2069 1.0885 0.072 Uiso calc R 1 1
C C6 -0.1250(4) 0.0947(3) 1.2471(3) 0.0675(6) Uani d . 1 1
H H6 -0.2258 0.0574 1.3137 0.081 Uiso calc R 1 1
C C7 0.0842(4) 0.0581(3) 1.2848(3) 0.0673(6) Uani d . 1 1
H H7 0.1198 -0.0041 1.3751 0.081 Uiso calc R 1 1
C C8 0.2384(4) 0.1119(3) 1.1915(2) 0.0605(6) Uani d . 1 1
H H8 0.3773 0.0871 1.2173 0.073 Uiso calc R 1 1
C C9 0.1803(3) 0.2046(2) 1.0572(2) 0.0495(5) Uani d . 1 1
Cl Cl1 0.31643(17) 0.29247(10) 0.54306(8) 0.1088(4) Uani d . 1 1
N N1 0.3008(3) 0.2749(2) 0.94299(19) 0.0535(4) Uani d . 1 1
N N2 -0.0342(3) 0.3294(2) 0.88264(18) 0.0498(4) Uani d . 1 1

loop_
_atom_site_aniso_label
_atom_site_aniso_U_11
_atom_site_aniso_U_22
_atom_site_aniso_U_33
_atom_site_aniso_U_12
_atom_site_aniso_U_13
_atom_site_aniso_U_23
C1 0.0686(13) 0.0587(12) 0.0545(12) -0.0238(11) -0.0075(10) 0.0029(10)
C2 0.0509(11) 0.0472(10) 0.0489(11) -0.0161(8) -0.0037(8) -0.0048(8)
C3 0.0599(13) 0.0680(14) 0.0736(15) -0.0195(11) -0.0252(11) 0.0030(11)
C4 0.0505(10) 0.0436(10) 0.0495(11) -0.0146(8) -0.0031(8) -0.0077(8)
C5 0.0550(12) 0.0568(12) 0.0676(14) -0.0235(10) 0.0018(10) -0.0068(10)
C6 0.0741(15) 0.0634(13) 0.0630(14) -0.0314(12) 0.0101(11) -0.0041(11)
C7 0.0840(16) 0.0602(13) 0.0512(12) -0.0235(12) -0.0033(11) 0.0048(10)
C8 0.0609(13) 0.0639(13) 0.0540(12) -0.0198(10) -0.0100(10) 0.0006(10)
C9 0.0513(11) 0.0483(10) 0.0474(10) -0.0173(9) -0.0040(8) -0.0042(8)
Cl1 0.1675(9) 0.0837(5) 0.0523(4) -0.0326(5) 0.0147(4) -0.0069(3)
N1 0.0494(9) 0.0588(10) 0.0518(10) -0.0203(8) -0.0065(7) 0.0006(8)
N2 0.0465(9) 0.0509(9) 0.0520(9) -0.0170(7) -0.0082(7) -0.0028(7)

loop_
_atom_type_symbol
_atom_type_description
_atom_type_scat_dispersion_real
_atom_type_scat_dispersion_imag
_atom_type_scat_source
C C 0.0033 0.0016 'International Tables Vol C Tables 4.2.6.8 and 6.1.1.4'
H H 0.0000 0.0000 'International Tables Vol C Tables 4.2.6.8 and 6.1.1.4'
N N 0.0061 0.0033 'International Tables Vol C Tables 4.2.6.8 and 6.1.1.4'
Cl Cl 0.1484 0.1585 'International Tables Vol C Tables 4.2.6.8 and 6.1.1.4'

loop_
_geom_angle_atom_site_label_1
_geom_angle_atom_site_label_2
_geom_angle_atom_site_label_3
_geom_angle
C2 C1 Cl1 110.86(15)
C2 C1 H1A 109.5
Cl1 C1 H1A 109.5
C2 C1 H1B 109.5
Cl1 C1 H1B 109.5
H1A C1 H1B 108.1
N1 C2 N2 114.14(18)
N1 C2 C1 123.36(19)
N2 C2 C1 122.49(18)
N2 C3 H3A 109.5
N2 C3 H3B 109.5
H3A C3 H3B 109.5
N2 C3 H3C 109.5
H3A C3 H3C 109.5
H3B C3 H3C 109.5
N2 C3 H3D 109.5
H3A C3 H3D 141.1
H3B C3 H3D 56.3
H3C C3 H3D 56.3
N2 C3 H3E 109.5
H3A C3 H3E 56.3
H3B C3 H3E 141.1
H3C C3 H3E 56.3
H3D C3 H3E 109.5
N2 C3 H3F 109.5
H3A C3 H3F 56.3
H3B C3 H3F 56.3
H3C C3 H3F 141.1
H3D C3 H3F 109.5
H3E C3 H3F 109.5
N2 C4 C5 131.59(19)
N2 C4 C9 105.69(17)
C5 C4 C9 122.71(19)
C6 C5 C4 116.3(2)
C6 C5 H5 121.9
C4 C5 H5 121.9
C5 C6 C7 121.9(2)
C5 C6 H6 119.1
C7 C6 H6 119.1
C8 C7 C6 121.5(2)
C8 C7 H7 119.3
C6 C7 H7 119.3
C7 C8 C9 117.9(2)
C7 C8 H8 121.1
C9 C8 H8 121.1
C8 C9 N1 130.36(19)
C8 C9 C4 119.77(19)
N1 C9 C4 109.87(17)
C2 N1 C9 104.17(16)
C2 N2 C4 106.13(16)
C2 N2 C3 128.34(18)
C4 N2 C3 125.52(17)

loop_
_geom_bond_atom_site_label_1
_geom_bond_atom_site_label_2
_geom_bond_distance
C1 C2 1.488(3)
C1 Cl1 1.786(2)
C1 H1A 0.9700
C1 H1B 0.9700
C2 N1 1.310(3)
C2 N2 1.363(3)
C3 N2 1.453(3)
C3 H3A 0.9600
C3 H3B 0.9600
C3 H3C 0.9600
C3 H3D 0.9600
C3 H3E 0.9600
C3 H3F 0.9600
C4 N2 1.377(3)
C4 C5 1.389(3)
C4 C9 1.398(3)
C5 C6 1.373(3)
C5 H5 0.9300
C6 C7 1.397(4)
C6 H6 0.9300
C7 C8 1.373(3)
C7 H7 0.9300
C8 C9 1.390(3)
C8 H8 0.9300
C9 N1 1.393(3)
